data_4335259
loop_
_publ_author_name
'Chitnis, Saurabh S.'
'Burford, Neil'
'Decken, Andreas'
'Ferguson, Michael J.'

_publ_contact_author_address
;Department of Chemistry
University of New Brunswick
Fredericton, NB
E3B 5A3
Canada
;
_publ_contact_author_email adecken@unb.ca
_publ_contact_author_fax '(506) 453-4981'
_publ_contact_author_name 'Andreas Decken'
_publ_contact_author_phone '(506) 453-4875'
_publ_section_title
;
 Coordination Complexes of Bismuth Triflates with Tetrahydrofuran and
 Diphosphine Ligands
;
_journal_coden_ASTM INOCAJ
_journal_issue 12
_journal_name_full 'Inorganic Chemistry'
_journal_page_first 7242
_journal_page_last 7248
_journal_paper_doi 10.1021/ic400875a
_journal_volume 52
_journal_year 2013
_chemical_formula_moiety 'C6 H16 Bi Cl2 P2, C F3 O3 S, C2 H3 N'
_chemical_formula_sum 'C9 H19 Bi Cl2 F3 N O3 P2 S'
_chemical_formula_weight 620.13
_space_group_IT_number 15
_symmetry_cell_setting monoclinic
_symmetry_Int_Tables_number 15
_symmetry_space_group_name_Hall '-C 2yc'
_symmetry_space_group_name_H-M 'C 1 2/c 1'
_atom_sites_solution_hydrogens geom
_atom_sites_solution_primary direct
_atom_sites_solution_secondary difmap
_audit_creation_method SHELXL-97
_cell_angle_alpha 90.00
_cell_angle_beta 95.629(2)
_cell_angle_gamma 90.00
_cell_formula_units_Z 8
_cell_length_a 21.2850(16)
_cell_length_b 15.2439(16)
_cell_length_c 12.3056(10)
_cell_measurement_reflns_used 7791
_cell_measurement_temperature 198(1)
_cell_measurement_theta_max 28.20
_cell_measurement_theta_min 2.27
_cell_volume 3973.5(6)
_computing_cell_refinement 'Bruker SMART'
_computing_data_collection 'Bruker SMART'
_computing_data_reduction 'Bruker SAINT'
_computing_molecular_graphics 'Bruker SHELXTL (Sheldrick, 2008)'
_computing_publication_material 'Bruker SHELXTL (Sheldrick, 2008)'
_computing_structure_refinement 'SHELXL-97 (Sheldrick, 2008)'
_computing_structure_solution 'SHELXS-97 (Sheldrick, 2008)'
_diffrn_ambient_temperature 198(1)
_diffrn_measured_fraction_theta_full 0.999
_diffrn_measured_fraction_theta_max 0.960
_diffrn_measurement_device_type 'Bruker AXS SMART1000/P4'
_diffrn_measurement_method '\f and \w scans'
_diffrn_radiation_monochromator graphite
_diffrn_radiation_probe x-ray
_diffrn_radiation_type MoK\a
_diffrn_radiation_wavelength 0.71073
_diffrn_reflns_av_R_equivalents 0.0415
_diffrn_reflns_av_sigmaI/netI 0.0384
_diffrn_reflns_limit_h_max 27
_diffrn_reflns_limit_h_min -27
_diffrn_reflns_limit_k_max 19
_diffrn_reflns_limit_k_min -19
_diffrn_reflns_limit_l_max 14
_diffrn_reflns_limit_l_min -15
_diffrn_reflns_number 13377
_diffrn_reflns_theta_full 25.00
_diffrn_reflns_theta_max 27.50
_diffrn_reflns_theta_min 1.65
_diffrn_source 'fine-focus sealed tube'
_diffrn_source_type K760
_diffrn_standards_decay_% 0
_diffrn_standards_interval_count 0
_diffrn_standards_interval_time 0
_diffrn_standards_number 0
_exptl_absorpt_coefficient_mu 9.442
_exptl_absorpt_correction_T_max 0.2539
_exptl_absorpt_correction_T_min 0.1006
_exptl_absorpt_correction_type multi-scan
_exptl_absorpt_process_details 'SADABS (Sheldrick, 2008)'
_exptl_crystal_colour Colourless
_exptl_crystal_density_diffrn 2.073
_exptl_crystal_description Parallelpiped
_exptl_crystal_F_000 2352
_exptl_crystal_recrystallization_method MeCN
_exptl_crystal_size_max 0.45
_exptl_crystal_size_mid 0.30
_exptl_crystal_size_min 0.20
_refine_diff_density_max 1.946
_refine_diff_density_min -0.809
_refine_diff_density_rms 0.116
_refine_ls_extinction_method none
_refine_ls_goodness_of_fit_ref 1.037
_refine_ls_hydrogen_treatment constr
_refine_ls_matrix_type full
_refine_ls_number_parameters 204
_refine_ls_number_reflns 4371
_refine_ls_number_restraints 0
_refine_ls_restrained_S_all 1.037
_refine_ls_R_factor_all 0.0274
_refine_ls_R_factor_gt 0.0229
_refine_ls_shift/su_max 0.001
_refine_ls_shift/su_mean 0.000
_refine_ls_structure_factor_coef Fsqd
_refine_ls_weighting_details 'calc w=1/[\s^2^(Fo^2^)+(0.0244P)^2^+9.9944P] where P=(Fo^2^+2Fc^2^)/3'
_refine_ls_weighting_scheme calc
_refine_ls_wR_factor_gt 0.0557
_refine_ls_wR_factor_ref 0.0583
_reflns_number_gt 3912
_reflns_number_total 4371
_reflns_threshold_expression 'I > 2\s(I)'
_cod_data_source_file ic400875a_si_002_5.cif
_cod_data_source_block nb110831
_cod_original_sg_symbol_H-M 'C 2/c'
_cod_database_code 4335259

loop_
_symmetry_equiv_pos_as_xyz
'x, y, z'
'-x, y, -z+1/2'
'x+1/2, y+1/2, z'
'-x+1/2, y+1/2, -z+1/2'
'-x, -y, -z'
'x, -y, z-1/2'
'-x+1/2, -y+1/2, -z'
'x+1/2, -y+1/2, z-1/2'

loop_
_atom_site_label
_atom_site_type_symbol
_atom_site_fract_x
_atom_site_fract_y
_atom_site_fract_z
_atom_site_U_iso_or_equiv
_atom_site_adp_type
_atom_site_occupancy
_atom_site_symmetry_multiplicity
_atom_site_calc_flag
_atom_site_refinement_flags
Bi1 Bi 0.251734(6) 0.228045(9) 0.335632(10) 0.02495(5) Uani 1 1 d .
P1 P 0.31354(4) 0.10557(6) 0.23428(8) 0.0265(2) Uani 1 1 d .
P2 P 0.16171(4) 0.16678(7) 0.18809(8) 0.0293(2) Uani 1 1 d .
Cl1 Cl 0.21039(5) 0.10417(7) 0.45989(8) 0.0389(2) Uani 1 1 d .
Cl2 Cl 0.29032(5) 0.32298(7) 0.17131(9) 0.0390(2) Uani 1 1 d .
C1 C 0.3203(2) 0.0019(3) 0.3027(3) 0.0383(9) Uani 1 1 d .
H1A H 0.2782 -0.0186 0.3169 0.057 Uiso 1 1 calc R
H1B H 0.3467 0.0083 0.3720 0.057 Uiso 1 1 calc R
H1C H 0.3396 -0.0408 0.2565 0.057 Uiso 1 1 calc R
C2 C 0.39116(17) 0.1388(3) 0.2043(3) 0.0369(9) Uani 1 1 d .
H2A H 0.4194 0.1408 0.2721 0.055 Uiso 1 1 calc R
H2B H 0.3889 0.1971 0.1705 0.055 Uiso 1 1 calc R
H2C H 0.4075 0.0965 0.1540 0.055 Uiso 1 1 calc R
C3 C 0.26586(17) 0.0891(3) 0.1056(3) 0.0321(8) Uani 1 1 d .
H3A H 0.2695 0.1412 0.0586 0.038 Uiso 1 1 calc R
H3B H 0.2820 0.0378 0.0677 0.038 Uiso 1 1 calc R
C4 C 0.19618(17) 0.0741(3) 0.1224(3) 0.0375(9) Uani 1 1 d .
H4A H 0.1926 0.0210 0.1677 0.045 Uiso 1 1 calc R
H4B H 0.1721 0.0635 0.0506 0.045 Uiso 1 1 calc R
C5 C 0.09092(18) 0.1268(3) 0.2398(4) 0.0415(10) Uani 1 1 d .
H5A H 0.0687 0.1757 0.2708 0.062 Uiso 1 1 calc R
H5B H 0.1020 0.0829 0.2967 0.062 Uiso 1 1 calc R
H5C H 0.0636 0.1000 0.1802 0.062 Uiso 1 1 calc R
C6 C 0.1389(2) 0.2461(3) 0.0842(4) 0.0423(10) Uani 1 1 d .
H6A H 0.1093 0.2192 0.0278 0.063 Uiso 1 1 calc R
H6B H 0.1764 0.2665 0.0514 0.063 Uiso 1 1 calc R
H6C H 0.1185 0.2960 0.1167 0.063 Uiso 1 1 calc R
S1 S 0.38952(4) 0.13849(7) 0.55858(8) 0.0328(2) Uani 1 1 d .
O1 O 0.36736(12) 0.1847(2) 0.4597(2) 0.0388(7) Uani 1 1 d .
O2 O 0.37227(13) 0.1783(2) 0.6568(2) 0.0402(7) Uani 1 1 d .
O3 O 0.38397(15) 0.0446(2) 0.5537(3) 0.0481(8) Uani 1 1 d .
F1 F 0.50518(13) 0.1082(3) 0.6401(3) 0.0864(12) Uani 1 1 d .
F2 F 0.48704(16) 0.2415(2) 0.5810(4) 0.0838(12) Uani 1 1 d .
F3 F 0.49549(13) 0.1336(3) 0.4703(3) 0.0824(12) Uani 1 1 d .
C7 C 0.47414(18) 0.1562(4) 0.5633(4) 0.0506(13) Uani 1 1 d .
C8 C 0.4306(2) 0.3837(4) 0.3770(5) 0.0705(17) Uani 1 1 d .
H8A H 0.4048 0.4166 0.4247 0.106 Uiso 1 1 calc R
H8B H 0.4243 0.3207 0.3871 0.106 Uiso 1 1 calc R
H8C H 0.4181 0.3995 0.3007 0.106 Uiso 1 1 calc R
C9 C 0.4962(2) 0.4051(4) 0.4041(5) 0.0592(14) Uani 1 1 d .
N1 N 0.5474(2) 0.4234(5) 0.4268(6) 0.100(2) Uani 1 1 d .

loop_
_atom_site_aniso_label
_atom_site_aniso_U_11
_atom_site_aniso_U_22
_atom_site_aniso_U_33
_atom_site_aniso_U_23
_atom_site_aniso_U_13
_atom_site_aniso_U_12
Bi1 0.03051(8) 0.02053(8) 0.02399(8) -0.00210(5) 0.00354(5) -0.00005(5)
P1 0.0292(4) 0.0225(5) 0.0280(5) -0.0017(4) 0.0046(3) 0.0005(4)
P2 0.0271(4) 0.0302(5) 0.0305(5) -0.0050(5) 0.0031(3) -0.0010(4)
Cl1 0.0442(5) 0.0351(5) 0.0388(5) 0.0103(5) 0.0119(4) -0.0002(4)
Cl2 0.0457(5) 0.0311(5) 0.0412(5) 0.0092(5) 0.0102(4) 0.0007(4)
C1 0.050(2) 0.028(2) 0.037(2) 0.000(2) 0.0077(17) 0.0034(18)
C2 0.0318(17) 0.041(2) 0.039(2) -0.002(2) 0.0077(15) -0.0010(17)
C3 0.0368(18) 0.033(2) 0.0262(18) -0.0071(18) 0.0033(14) 0.0037(16)
C4 0.0342(18) 0.037(2) 0.040(2) -0.014(2) -0.0009(16) 0.0010(17)
C5 0.0341(19) 0.044(2) 0.047(2) -0.009(2) 0.0096(17) -0.0077(18)
C6 0.036(2) 0.053(3) 0.036(2) 0.003(2) -0.0034(16) 0.004(2)
S1 0.0304(4) 0.0332(5) 0.0348(5) 0.0000(5) 0.0034(4) 0.0001(4)
O1 0.0383(13) 0.0367(16) 0.0399(16) 0.0079(15) -0.0034(11) -0.0005(13)
O2 0.0413(14) 0.0408(17) 0.0399(16) -0.0048(15) 0.0101(12) -0.0012(13)
O3 0.0590(18) 0.0338(16) 0.0512(19) 0.0018(16) 0.0041(14) -0.0038(15)
F1 0.0444(15) 0.146(4) 0.066(2) 0.026(2) -0.0100(14) 0.0206(19)
F2 0.0574(17) 0.084(2) 0.112(3) -0.028(3) 0.0164(18) -0.0352(18)
F3 0.0424(14) 0.149(4) 0.0586(19) -0.012(2) 0.0208(13) 0.0070(19)
C7 0.0307(19) 0.076(4) 0.045(3) -0.002(3) 0.0025(17) 0.001(2)
C8 0.055(3) 0.065(4) 0.091(4) 0.023(4) 0.002(3) -0.001(3)
C9 0.056(3) 0.055(3) 0.067(4) 0.013(3) 0.011(2) 0.002(3)
N1 0.060(3) 0.117(5) 0.123(5) 0.001(5) 0.001(3) -0.012(3)

loop_
_atom_type_symbol
_atom_type_description
_atom_type_scat_dispersion_real
_atom_type_scat_dispersion_imag
_atom_type_scat_source
C C 0.0033 0.0016 'International Tables Vol C Tables 4.2.6.8 and 6.1.1.4'
H H 0.0000 0.0000 'International Tables Vol C Tables 4.2.6.8 and 6.1.1.4'
O O 0.0106 0.0060 'International Tables Vol C Tables 4.2.6.8 and 6.1.1.4'
F F 0.0171 0.0103 'International Tables Vol C Tables 4.2.6.8 and 6.1.1.4'
P P 0.1023 0.0942 'International Tables Vol C Tables 4.2.6.8 and 6.1.1.4'
S S 0.1246 0.1234 'International Tables Vol C Tables 4.2.6.8 and 6.1.1.4'
Cl Cl 0.1484 0.1585 'International Tables Vol C Tables 4.2.6.8 and 6.1.1.4'
Bi Bi -4.1077 10.2566 'International Tables Vol C Tables 4.2.6.8 and 6.1.1.4'
N N 0.0061 0.0033 'International Tables Vol C Tables 4.2.6.8 and 6.1.1.4'

loop_
_geom_angle_atom_site_label_1
_geom_angle_atom_site_label_2
_geom_angle_atom_site_label_3
_geom_angle
Cl1 Bi1 P1 88.73(3)
Cl1 Bi1 P2 83.45(3)
P1 Bi1 P2 77.95(3)
Cl1 Bi1 Cl2 165.77(3)
P1 Bi1 Cl2 79.82(3)
P2 Bi1 Cl2 85.91(3)
C1 P1 C2 108.2(2)
C1 P1 C3 107.5(2)
C2 P1 C3 107.85(19)
C1 P1 Bi1 114.79(14)
C2 P1 Bi1 113.84(15)
C3 P1 Bi1 104.25(13)
C6 P2 C5 107.7(2)
C6 P2 C4 107.5(2)
C5 P2 C4 106.4(2)
C6 P2 Bi1 111.99(16)
C5 P2 Bi1 116.57(15)
C4 P2 Bi1 106.24(12)
P1 C1 H1A 109.5
P1 C1 H1B 109.5
H1A C1 H1B 109.5
P1 C1 H1C 109.5
H1A C1 H1C 109.5
H1B C1 H1C 109.5
P1 C2 H2A 109.5
P1 C2 H2B 109.5
H2A C2 H2B 109.5
P1 C2 H2C 109.5
H2A C2 H2C 109.5
H2B C2 H2C 109.5
C4 C3 P1 111.7(3)
C4 C3 H3A 109.3
P1 C3 H3A 109.3
C4 C3 H3B 109.3
P1 C3 H3B 109.3
H3A C3 H3B 107.9
C3 C4 P2 112.4(3)
C3 C4 H4A 109.1
P2 C4 H4A 109.1
C3 C4 H4B 109.1
P2 C4 H4B 109.1
H4A C4 H4B 107.9
P2 C5 H5A 109.5
P2 C5 H5B 109.5
H5A C5 H5B 109.5
P2 C5 H5C 109.5
H5A C5 H5C 109.5
H5B C5 H5C 109.5
P2 C6 H6A 109.5
P2 C6 H6B 109.5
H6A C6 H6B 109.5
P2 C6 H6C 109.5
H6A C6 H6C 109.5
H6B C6 H6C 109.5
O2 S1 O3 115.5(2)
O2 S1 O1 114.45(18)
O3 S1 O1 115.61(19)
O2 S1 C7 104.2(2)
O3 S1 C7 103.1(2)
O1 S1 C7 101.3(2)
F3 C7 F1 106.6(4)
F3 C7 F2 108.1(5)
F1 C7 F2 109.9(4)
F3 C7 S1 111.1(3)
F1 C7 S1 111.4(4)
F2 C7 S1 109.6(3)
C9 C8 H8A 109.5
C9 C8 H8B 109.5
H8A C8 H8B 109.5
C9 C8 H8C 109.5
H8A C8 H8C 109.5
H8B C8 H8C 109.5
N1 C9 C8 178.5(7)

loop_
_geom_bond_atom_site_label_1
_geom_bond_atom_site_label_2
_geom_bond_distance
Bi1 Cl1 2.6348(10)
Bi1 P1 2.6634(10)
Bi1 P2 2.6754(9)
Bi1 Cl2 2.6802(10)
P1 C1 1.790(4)
P1 C2 1.800(4)
P1 C3 1.812(4)
P2 C6 1.792(5)
P2 C5 1.799(4)
P2 C4 1.818(4)
C1 H1A 0.9800
C1 H1B 0.9800
C1 H1C 0.9800
C2 H2A 0.9800
C2 H2B 0.9800
C2 H2C 0.9800
C3 C4 1.534(5)
C3 H3A 0.9900
C3 H3B 0.9900
C4 H4A 0.9900
C4 H4B 0.9900
C5 H5A 0.9800
C5 H5B 0.9800
C5 H5C 0.9800
C6 H6A 0.9800
C6 H6B 0.9800
C6 H6C 0.9800
S1 O2 1.433(3)
S1 O3 1.436(3)
S1 O1 1.444(3)
S1 C7 1.816(4)
F1 C7 1.320(6)
F2 C7 1.342(6)
F3 C7 1.317(5)
C8 C9 1.440(7)
C8 H8A 0.9800
C8 H8B 0.9800
C8 H8C 0.9800
C9 N1 1.132(7)
